data_2204087
loop_
_publ_author_name
'Sun, Yu-Xi'
'You, Zhong-Lu'

_publ_section_title <i>catena</i>-Poly[[(2-amino-3-hydroxypropionato)nickel(II)]-\m-2-amino-3-hydroxypropionato]
_journal_issue 8
_journal_name_full 'Acta Crystallographica Section E'
_journal_page_first m1199
_journal_page_last m1201
_journal_paper_doi 10.1107/S1600536804018422
_journal_volume 60
_journal_year 2004
_chemical_formula_iupac '[Ni (C3 H6 N1 O3)2]'
_chemical_formula_moiety 'C6 H12 N2 Ni O6'
_chemical_formula_sum 'C6 H12 N2 Ni O6'
_chemical_formula_weight 266.89
_chemical_name_systematic
;
catena-Poly[[(2-amino-3-hydroxypropionato)nickel(II)]-\m-2-amino-3-
hydroxypropionato]
;
_space_group_IT_number 4
_symmetry_cell_setting monoclinic
_symmetry_space_group_name_Hall 'P 2yb'
_symmetry_space_group_name_H-M 'P 1 21 1'
_atom_sites_solution_hydrogens geom
_atom_sites_solution_primary direct
_atom_sites_solution_secondary difmap
_audit_creation_method SHELXL-97
_cell_angle_alpha 90.00
_cell_angle_beta 90.61(3)
_cell_angle_gamma 90.00
_cell_formula_units_Z 2
_cell_length_a 5.638(2)
_cell_length_b 8.394(2)
_cell_length_c 9.897(2)
_cell_measurement_reflns_used 1038
_cell_measurement_temperature 293(2)
_cell_measurement_theta_max 26.635
_cell_measurement_theta_min 3.182
_cell_volume 468.4(2)
_computing_cell_refinement SMART
_computing_data_collection 'SMART (Siemens, 1996)'
_computing_data_reduction 'SAINT (Siemens, 1996)'
_computing_molecular_graphics 'SHELXTL (Sheldrick, 1997b)'
_computing_publication_material SHELXTL
_computing_structure_refinement 'SHELXL97 (Sheldrick, 1997a)'
_computing_structure_solution 'SHELXS97 (Sheldrick, 1997a)'
_diffrn_ambient_temperature 293(2)
_diffrn_measured_fraction_theta_full 0.995
_diffrn_measured_fraction_theta_max 0.995
_diffrn_measurement_device_type 'Bruker SMART CCD area-detector'
_diffrn_measurement_method \w
_diffrn_radiation_monochromator graphite
_diffrn_radiation_source 'fine-focus sealed tube'
_diffrn_radiation_type MoK\a
_diffrn_radiation_wavelength 0.71073
_diffrn_reflns_av_R_equivalents 0.0292
_diffrn_reflns_av_sigmaI/netI 0.0714
_diffrn_reflns_limit_h_max 6
_diffrn_reflns_limit_h_min -7
_diffrn_reflns_limit_k_max 10
_diffrn_reflns_limit_k_min -10
_diffrn_reflns_limit_l_max 6
_diffrn_reflns_limit_l_min -12
_diffrn_reflns_number 2754
_diffrn_reflns_theta_full 26.49
_diffrn_reflns_theta_max 26.49
_diffrn_reflns_theta_min 2.06
_diffrn_standards_decay_% 0
_diffrn_standards_number 0
_exptl_absorpt_coefficient_mu 2.084
_exptl_absorpt_correction_T_max 0.684
_exptl_absorpt_correction_T_min 0.535
_exptl_absorpt_correction_type multi-scan
_exptl_absorpt_process_details '(SADABS; Sheldrick, 1996)'
_exptl_crystal_colour green
_exptl_crystal_density_diffrn 1.893
_exptl_crystal_density_method 'not measured'
_exptl_crystal_description block
_exptl_crystal_F_000 276
_exptl_crystal_size_max 0.32
_exptl_crystal_size_mid 0.23
_exptl_crystal_size_min 0.18
_refine_diff_density_max 0.412
_refine_diff_density_min -0.342
_refine_ls_abs_structure_details 'Flack (1983), 781 Friedel pairs [CHECK]'
_refine_ls_abs_structure_Flack 0.01(2)
_refine_ls_extinction_method none
_refine_ls_goodness_of_fit_ref 0.961
_refine_ls_hydrogen_treatment constr
_refine_ls_matrix_type full
_refine_ls_number_parameters 138
_refine_ls_number_reflns 1822
_refine_ls_number_restraints 1
_refine_ls_restrained_S_all 0.960
_refine_ls_R_factor_all 0.0398
_refine_ls_R_factor_gt 0.0366
_refine_ls_shift/su_max 0.000
_refine_ls_shift/su_mean 0.000
_refine_ls_structure_factor_coef Fsqd
_refine_ls_weighting_details 'w = 1/[\s^2^(Fo^2^)]'
_refine_ls_weighting_scheme calc
_refine_ls_wR_factor_gt 0.0651
_refine_ls_wR_factor_ref 0.0666
_reflns_number_gt 1677
_reflns_number_total 1822
_reflns_threshold_expression I>2\s(I)
_cod_data_source_file su6126.cif
_cod_data_source_block I
_cod_depositor_comments
;
The following automatic conversions were performed:
'_symmetry_cell_setting' value 'Monoclinic' changed to 'monoclinic'
according to '/home/saulius/struct/CIF-dictionaries/cif_core.dic'
dictionary named 'cif_core.dic' version 2.4.1 from 2010-06-29.

Automatic conversion script
Id: cif_fix_enum 1527 2010-12-29 10:47:43Z saulius 

The following automatic conversions were performed:

'_symmetry_cell_setting' value 'Monoclinic' changed to 'monoclinic'
according to /home/saulius/struct/CIF-dictionaries/cif_core.dic
dictionary named 'cif_core.dic' version 2.4.1 from 2010-06-29.

Automatic conversion script
Id: cif_fix_values 1715 2011-07-08 13:25:40Z adriana 
;
_cod_original_sg_symbol_H-M 'P 21'
_cod_database_code 2204087
_cod_database_fobs_code 2204087

loop_
_symmetry_equiv_pos_as_xyz
'x, y, z'
'-x, y+1/2, -z'

loop_
_atom_site_label
_atom_site_fract_x
_atom_site_fract_y
_atom_site_fract_z
_atom_site_U_iso_or_equiv
_atom_site_adp_type
_atom_site_calc_flag
_atom_site_refinement_flags
_atom_site_occupancy
_atom_site_type_symbol
Ni1 0.48631(7) 0.52333(8) 0.81820(4) 0.01999(13) Uani d . 1 Ni
O1 1.0198(5) 0.6069(4) 0.5746(3) 0.0417(9) Uani d . 1 O
O2 0.7595(5) 0.6264(4) 0.7398(3) 0.0282(7) Uani d . 1 O
O3 0.5541(6) 0.5725(3) 0.3804(3) 0.0391(9) Uani d . 1 O
H3 0.4481 0.5486 0.3268 0.059 Uiso calc R 1 H
O4 0.5029(5) 0.6775(4) 0.9674(3) 0.0337(8) Uani d . 1 O
O5 0.2773(5) 0.8026(3) 1.1164(3) 0.0279(7) Uani d . 1 O
O6 0.2116(5) 0.4425(4) 1.2176(3) 0.0371(8) Uani d . 1 O
H6 0.1934 0.3458 1.2232 0.056 Uiso calc R 1 H
N1 0.4554(5) 0.4213(5) 0.6385(3) 0.0249(8) Uani d . 1 N
H1A 0.4070 0.3198 0.6477 0.030 Uiso calc R 1 H
H1B 0.3476 0.4738 0.5877 0.030 Uiso calc R 1 H
N2 0.2087(5) 0.4439(4) 0.9204(3) 0.0217(8) Uani d . 1 N
H2A 0.0941 0.4126 0.8623 0.026 Uiso calc R 1 H
H2B 0.2520 0.3594 0.9709 0.026 Uiso calc R 1 H
C1 0.8366(7) 0.5633(5) 0.6309(4) 0.0248(11) Uani d . 1 C
C2 0.6920(7) 0.4262(5) 0.5725(4) 0.0256(10) Uani d . 1 C
H2 0.7747 0.3275 0.5970 0.031 Uiso calc R 1 H
C3 0.6792(8) 0.4323(6) 0.4207(4) 0.0305(10) Uani d . 1 C
H3A 0.8380 0.4339 0.3840 0.037 Uiso calc R 1 H
H3B 0.5978 0.3387 0.3863 0.037 Uiso calc R 1 H
C4 0.3135(7) 0.6929(5) 1.0348(4) 0.0202(9) Uani d . 1 C
C5 0.1171(7) 0.5712(4) 1.0088(4) 0.0223(10) Uani d . 1 C
H5 -0.0129 0.6251 0.9607 0.027 Uiso calc R 1 H
C6 0.0220(6) 0.5093(8) 1.1418(4) 0.0266(9) Uani d . 1 C
H6A -0.0495 0.5958 1.1920 0.032 Uiso calc R 1 H
H6B -0.0986 0.4291 1.1248 0.032 Uiso calc R 1 H

loop_
_atom_site_aniso_label
_atom_site_aniso_U_11
_atom_site_aniso_U_22
_atom_site_aniso_U_33
_atom_site_aniso_U_12
_atom_site_aniso_U_13
_atom_site_aniso_U_23
Ni1 0.0196(2) 0.0226(3) 0.0180(2) -0.0044(3) 0.00495(16) -0.0039(3)
O1 0.0260(16) 0.048(2) 0.051(2) -0.0097(16) 0.0139(16) -0.0050(18)
O2 0.0310(16) 0.0259(17) 0.0278(17) -0.0099(14) 0.0058(13) -0.0051(14)
O3 0.048(2) 0.032(2) 0.037(2) 0.0005(14) -0.0079(16) 0.0034(15)
O4 0.0250(15) 0.040(2) 0.0360(19) -0.0074(13) 0.0111(14) -0.0132(15)
O5 0.0263(16) 0.0267(17) 0.0310(18) 0.0005(13) 0.0036(13) -0.0066(15)
O6 0.0500(19) 0.0284(17) 0.0327(19) -0.0017(16) -0.0065(15) 0.0064(15)
N1 0.0222(17) 0.027(2) 0.025(2) 0.0023(16) 0.0003(15) 0.0016(17)
N2 0.0220(16) 0.0216(18) 0.0216(19) -0.0009(15) 0.0003(14) -0.0025(16)
C1 0.022(2) 0.027(3) 0.025(2) -0.0013(17) -0.0002(17) 0.0048(18)
C2 0.027(2) 0.026(2) 0.024(2) 0.0001(19) 0.0046(19) 0.002(2)
C3 0.037(3) 0.027(3) 0.028(3) 0.003(2) 0.004(2) -0.001(2)
C4 0.022(2) 0.022(2) 0.016(2) 0.0022(17) -0.0006(17) 0.0017(18)
C5 0.0212(19) 0.023(3) 0.023(2) 0.0019(16) -0.0006(17) -0.0014(17)
C6 0.0259(18) 0.027(2) 0.027(2) -0.003(2) 0.0035(15) -0.005(3)

loop_
_atom_type_symbol
_atom_type_description
_atom_type_scat_dispersion_real
_atom_type_scat_dispersion_imag
_atom_type_scat_source
C C 0.0033 0.0016 'International Tables Vol C Tables 4.2.6.8 and 6.1.1.4'
H H 0.0000 0.0000 'International Tables Vol C Tables 4.2.6.8 and 6.1.1.4'
N N 0.0061 0.0033 'International Tables Vol C Tables 4.2.6.8 and 6.1.1.4'
O O 0.0106 0.0060 'International Tables Vol C Tables 4.2.6.8 and 6.1.1.4'
Ni Ni 0.3393 1.1124 'International Tables Vol C Tables 4.2.6.8 and 6.1.1.4'

loop_
_geom_angle_atom_site_label_1
_geom_angle_atom_site_label_2
_geom_angle_atom_site_label_3
_geom_angle_site_symmetry_3
_geom_angle
_geom_angle_publ_flag
O2 Ni1 O4 . 88.56(13) y
O2 Ni1 N1 . 84.05(13) y
O4 Ni1 N1 . 164.35(15) y
O2 Ni1 N2 . 171.06(14) y
O4 Ni1 N2 . 82.52(13) y
N1 Ni1 N2 . 104.47(14) y
O2 Ni1 O5 2_647 90.65(11) y
O4 Ni1 O5 2_647 106.71(12) y
N1 Ni1 O5 2_647 87.21(13) y
N2 Ni1 O5 2_647 92.42(12) y
C1 O2 Ni1 . 115.5(3) ?
C3 O3 H3 . 109.5 ?
C4 O4 Ni1 . 115.3(3) ?
C4 O5 Ni1 2_657 131.4(3) ?
C6 O6 H6 . 109.5 ?
C2 N1 Ni1 . 108.1(2) ?
C2 N1 H1A . 110.1 ?
Ni1 N1 H1A . 110.1 ?
C2 N1 H1B . 110.1 ?
Ni1 N1 H1B . 110.1 ?
H1A N1 H1B . 108.4 ?
C5 N2 Ni1 . 110.0(2) ?
C5 N2 H2A . 109.7 ?
Ni1 N2 H2A . 109.7 ?
C5 N2 H2B . 109.7 ?
Ni1 N2 H2B . 109.7 ?
H2A N2 H2B . 108.2 ?
O1 C1 O2 . 123.4(4) ?
O1 C1 C2 . 120.0(4) ?
O2 C1 C2 . 116.6(3) ?
N1 C2 C3 . 113.9(3) ?
N1 C2 C1 . 109.4(3) ?
C3 C2 C1 . 111.9(4) ?
N1 C2 H2 . 107.1 ?
C3 C2 H2 . 107.1 ?
C1 C2 H2 . 107.1 ?
O3 C3 C2 . 109.0(4) ?
O3 C3 H3A . 109.9 ?
C2 C3 H3A . 109.9 ?
O3 C3 H3B . 109.9 ?
C2 C3 H3B . 109.9 ?
H3A C3 H3B . 108.3 ?
O5 C4 O4 . 124.1(4) ?
O5 C4 C5 . 118.8(3) ?
O4 C4 C5 . 117.1(4) ?
N2 C5 C6 . 113.3(4) ?
N2 C5 C4 . 109.0(3) ?
C6 C5 C4 . 110.2(3) ?
N2 C5 H5 . 108.1 ?
C6 C5 H5 . 108.1 ?
C4 C5 H5 . 108.1 ?
O6 C6 C5 . 108.9(3) ?
O6 C6 H6A . 109.9 ?
C5 C6 H6A . 109.9 ?
O6 C6 H6B . 109.9 ?
C5 C6 H6B . 109.9 ?
H6A C6 H6B . 108.3 ?

loop_
_geom_bond_atom_site_label_1
_geom_bond_atom_site_label_2
_geom_bond_site_symmetry_2
_geom_bond_distance
_geom_bond_publ_flag
Ni1 O2 . 1.936(3) y
Ni1 O4 . 1.965(3) y
Ni1 N1 . 1.979(3) y
Ni1 N2 . 1.988(3) y
Ni1 O5 2_647 2.368(3) y
O1 C1 . 1.234(4) ?
O2 C1 . 1.281(5) ?
O3 C3 . 1.426(5) ?
O3 H3 . 0.8200 ?
O4 C4 . 1.272(5) ?
O5 C4 . 1.243(5) ?
O5 Ni1 2_657 2.368(3) ?
O6 C6 . 1.416(5) ?
O6 H6 . 0.8200 ?
N1 C2 . 1.492(5) ?
N1 H1A . 0.9000 ?
N1 H1B . 0.9000 ?
N2 C5 . 1.477(5) ?
N2 H2A . 0.9000 ?
N2 H2B . 0.9000 ?
C1 C2 . 1.521(6) ?
C2 C3 . 1.504(5) ?
C2 H2 . 0.9800 ?
C3 H3A . 0.9700 ?
C3 H3B . 0.9700 ?
C4 C5 . 1.526(5) ?
C5 C6 . 1.518(6) ?
C5 H5 . 0.9800 ?
C6 H6A . 0.9700 ?
C6 H6B . 0.9700 ?

loop_
_geom_hbond_atom_site_label_D
_geom_hbond_atom_site_label_H
_geom_hbond_atom_site_label_A
_geom_hbond_site_symmetry_A
_geom_hbond_distance_DH
_geom_hbond_distance_HA
_geom_hbond_distance_DA
_geom_hbond_angle_DHA
N2 H2B O4 2_647 0.90 2.14 2.973(4) 153
N2 H2A O5 2_547 0.90 2.30 3.005(4) 135
N1 H1B O1 1_455 0.90 2.16 2.970(4) 149
N1 H1A O3 2_646 0.90 2.11 2.935(5) 153
O6 H6 O2 2_647 0.82 1.90 2.691(4) 163
O3 H3 O6 1_554 0.82 1.93 2.730(4) 166
